data_1502843
loop_
_publ_author_name
'Wang, Cui-Fang'
'Liu, Jie-Qing'
'Yan, Yu-Xin'
'Chen, Jian-Chao'
'Lu, Yang'
'Guo, Yong-Hui'
'Qiu, Ming-Hua'

_publ_section_title
;
 Three new triterpenoids containing four-membered ring from the fruiting
 body of Ganoderma sinense.
;
_journal_issue 8
_journal_name_full 'Organic letters'
_journal_page_first 1656
_journal_page_last 1659
_journal_paper_doi 10.1021/ol100062b
_journal_volume 12
_journal_year 2010
_chemical_absolute_configuration ad
_chemical_formula_moiety 'C28 H40 O6'
_chemical_formula_sum 'C28 H40 O6'
_chemical_formula_weight 472.60
_chemical_name_systematic
; 
 ? 
;
_space_group_IT_number 19
_symmetry_cell_setting orthorhombic
_symmetry_space_group_name_Hall 'P 2ac 2ab'
_symmetry_space_group_name_H-M 'P 21 21 21'
_atom_sites_solution_hydrogens geom
_atom_sites_solution_primary direct
_atom_sites_solution_secondary difmap
_audit_creation_method SHELXL-97
_cell_angle_alpha 90.00
_cell_angle_beta 90.00
_cell_angle_gamma 90.00
_cell_formula_units_Z 4
_cell_length_a 7.68140(10)
_cell_length_b 12.12840(10)
_cell_length_c 27.7022(3)
_cell_measurement_reflns_used 3439
_cell_measurement_temperature 296(2)
_cell_measurement_theta_max 67.26
_cell_measurement_theta_min 3.19
_cell_volume 2580.82(5)
_computing_cell_refinement 'SCALE(Otwinowski & Minor,1996)'
_computing_data_collection 'DENZO(Otwinowski & Minor,1996)'
_computing_data_reduction 'SCALE(Otwinowski & Minor,1996)'
_computing_molecular_graphics 'ORTEPII(Johnson,1976) and PLUTON(Spek,1990)'
_computing_publication_material 'SHELXL97(Sheldrick, 1997)'
_computing_structure_refinement 'SHELXL-97 (Sheldrick, 1997)'
_computing_structure_solution 'SHELXS-97 (Sheldrick, 1990)'
_diffrn_ambient_temperature 296(2)
_diffrn_detector_area_resol_mean 0
_diffrn_measured_fraction_theta_full 0.902
_diffrn_measured_fraction_theta_max 0.902
_diffrn_measurement_device_type 'MAC DIP 2030K'
_diffrn_measurement_method \w
_diffrn_radiation_monochromator graphite
_diffrn_radiation_source 'fine-focus sealed tube'
_diffrn_radiation_type CuK\a
_diffrn_radiation_wavelength 1.54178
_diffrn_reflns_av_R_equivalents 0.0198
_diffrn_reflns_av_sigmaI/netI 0.0266
_diffrn_reflns_limit_h_max 8
_diffrn_reflns_limit_h_min -7
_diffrn_reflns_limit_k_max 13
_diffrn_reflns_limit_k_min -13
_diffrn_reflns_limit_l_max 30
_diffrn_reflns_limit_l_min -31
_diffrn_reflns_number 7648
_diffrn_reflns_theta_full 67.26
_diffrn_reflns_theta_max 67.26
_diffrn_reflns_theta_min 3.19
_diffrn_standards_decay_% 0
_diffrn_standards_interval_count 0
_diffrn_standards_interval_time 0
_diffrn_standards_number 0
_exptl_absorpt_coefficient_mu 0.677
_exptl_absorpt_correction_T_max 0.8942
_exptl_absorpt_correction_T_min 0.8036
_exptl_absorpt_correction_type none
_exptl_crystal_colour colorless
_exptl_crystal_density_diffrn 1.216
_exptl_crystal_density_method 'not measured'
_exptl_crystal_description block
_exptl_crystal_F_000 1144
_exptl_crystal_size_max 0.20
_exptl_crystal_size_mid 0.10
_exptl_crystal_size_min 0.10
_refine_diff_density_max 0.171
_refine_diff_density_min -0.178
_refine_diff_density_rms 0.038
_refine_ls_abs_structure_details 'Flack H D (1983), Acta Cryst. A39, 876-881'
_refine_ls_abs_structure_Flack 0.0(3)
_refine_ls_extinction_method none
_refine_ls_goodness_of_fit_ref 1.035
_refine_ls_hydrogen_treatment constr
_refine_ls_matrix_type full
_refine_ls_number_parameters 307
_refine_ls_number_reflns 3692
_refine_ls_number_restraints 0
_refine_ls_restrained_S_all 1.035
_refine_ls_R_factor_all 0.0432
_refine_ls_R_factor_gt 0.0406
_refine_ls_shift/su_max 0.000
_refine_ls_shift/su_mean 0.000
_refine_ls_structure_factor_coef Fsqd
_refine_ls_weighting_details 'calc w=1/[\s^2^(Fo^2^)+(0.0697P)^2^+0.3263P] where P=(Fo^2^+2Fc^2^)/3'
_refine_ls_weighting_scheme calc
_refine_ls_wR_factor_gt 0.1111
_refine_ls_wR_factor_ref 0.1144
_reflns_number_gt 3439
_reflns_number_total 3692
_reflns_threshold_expression >2sigma(I)
_cod_data_source_file ol100062b_si_001.cif
_cod_data_source_block a
_cod_original_sg_symbol_Hall 'P 2ac 2ab '
_cod_database_code 1502843

loop_
_symmetry_equiv_pos_as_xyz
'x, y, z'
'-x+1/2, -y, z+1/2'
'-x, y+1/2, -z+1/2'
'x+1/2, -y+1/2, -z'

loop_
_atom_site_label
_atom_site_type_symbol
_atom_site_fract_x
_atom_site_fract_y
_atom_site_fract_z
_atom_site_U_iso_or_equiv
_atom_site_adp_type
_atom_site_occupancy
_atom_site_symmetry_multiplicity
_atom_site_calc_flag
_atom_site_refinement_flags
O1 O 0.5700(4) -0.3022(2) 0.20224(10) 0.1195(9) Uani 1 1 d .
O2 O 1.1831(2) 0.07802(16) 0.09427(8) 0.0873(6) Uani 1 1 d .
H2A H 1.1732 0.1386 0.0814 0.131 Uiso 1 1 calc R
O3 O 0.7198(2) 0.16049(17) 0.23814(5) 0.0794(5) Uani 1 1 d .
H3A H 0.6320 0.1698 0.2545 0.119 Uiso 1 1 calc R
O4 O 0.9813(3) 0.26742(15) 0.04649(7) 0.0852(6) Uani 1 1 d .
O6 O 0.3372(3) 0.78305(16) 0.05529(7) 0.0880(6) Uani 1 1 d .
C1 C 0.6647(3) -0.0261(2) 0.20779(7) 0.0642(6) Uani 1 1 d .
H1A H 0.6590 -0.0352 0.2429 0.077 Uiso 1 1 calc R
C2 C 0.5463(3) -0.1102(2) 0.18357(9) 0.0719(7) Uani 1 1 d .
H2B H 0.5213 -0.0872 0.1508 0.086 Uiso 1 1 calc R
H2C H 0.4371 -0.1151 0.2010 0.086 Uiso 1 1 calc R
C3 C 0.6356(4) -0.2228(2) 0.18308(9) 0.0747(7) Uani 1 1 d .
C4 C 0.8116(3) -0.2346(2) 0.15761(8) 0.0655(6) Uani 1 1 d .
C5 C 0.8714(3) -0.1161(2) 0.14699(7) 0.0559(5) Uani 1 1 d .
H5A H 0.7805 -0.0885 0.1253 0.067 Uiso 1 1 calc R
C6 C 1.0384(3) -0.0880(2) 0.12009(9) 0.0653(6) Uani 1 1 d .
H6A H 1.0607 -0.1425 0.0952 0.078 Uiso 1 1 calc R
H6B H 1.1361 -0.0877 0.1423 0.078 Uiso 1 1 calc R
C7 C 1.0166(3) 0.02663(18) 0.09716(8) 0.0578(5) Uani 1 1 d .
H7A H 0.9750 0.0157 0.0641 0.069 Uiso 1 1 calc R
C8 C 0.8840(2) 0.09901(18) 0.12299(7) 0.0522(5) Uani 1 1 d .
C9 C 0.8413(3) 0.07383(19) 0.16828(7) 0.0536(5) Uani 1 1 d .
C10 C 0.8578(3) -0.0386(2) 0.19045(7) 0.0595(5) Uani 1 1 d .
C11 C 0.6751(3) 0.1028(2) 0.19475(7) 0.0577(5) Uani 1 1 d .
C12 C 0.5454(3) 0.1685(2) 0.16419(6) 0.0540(5) Uani 1 1 d .
H12A H 0.4688 0.2107 0.1850 0.065 Uiso 1 1 calc R
H12B H 0.4747 0.1186 0.1451 0.065 Uiso 1 1 calc R
C13 C 0.6477(3) 0.24699(17) 0.13065(6) 0.0506(5) Uani 1 1 d .
C14 C 0.7644(3) 0.17519(17) 0.09600(6) 0.0495(5) Uani 1 1 d .
C15 C 0.8347(3) 0.26304(18) 0.06335(8) 0.0618(5) Uani 1 1 d .
C16 C 0.6923(3) 0.34632(19) 0.05575(8) 0.0644(6) Uani 1 1 d .
H16A H 0.6475 0.3414 0.0231 0.077 Uiso 1 1 calc R
H16B H 0.7363 0.4204 0.0610 0.077 Uiso 1 1 calc R
C17 C 0.5464(3) 0.31926(18) 0.09287(7) 0.0548(5) Uani 1 1 d .
H17A H 0.4617 0.2713 0.0767 0.066 Uiso 1 1 calc R
C18 C 0.9363(5) -0.3064(3) 0.18695(12) 0.1024(10) Uani 1 1 d .
H18A H 0.9611 -0.2710 0.2172 0.154 Uiso 1 1 calc R
H18B H 1.0426 -0.3164 0.1692 0.154 Uiso 1 1 calc R
H18C H 0.8836 -0.3769 0.1929 0.154 Uiso 1 1 calc R
C19 C 0.7758(4) -0.2945(2) 0.10962(10) 0.0799(7) Uani 1 1 d .
H19A H 0.7385 -0.3686 0.1161 0.120 Uiso 1 1 calc R
H19B H 0.8804 -0.2961 0.0906 0.120 Uiso 1 1 calc R
H19C H 0.6863 -0.2561 0.0922 0.120 Uiso 1 1 calc R
C20 C 0.9913(4) -0.0532(3) 0.23128(9) 0.0891(9) Uani 1 1 d .
H20A H 1.1057 -0.0602 0.2177 0.134 Uiso 1 1 calc R
H20B H 0.9638 -0.1184 0.2494 0.134 Uiso 1 1 calc R
H20C H 0.9876 0.0098 0.2522 0.134 Uiso 1 1 calc R
C21 C 0.7654(3) 0.3251(2) 0.16035(8) 0.0647(6) Uani 1 1 d .
H21A H 0.6946 0.3690 0.1815 0.097 Uiso 1 1 calc R
H21B H 0.8288 0.3725 0.1389 0.097 Uiso 1 1 calc R
H21C H 0.8458 0.2823 0.1791 0.097 Uiso 1 1 calc R
C22 C 0.6523(3) 0.10143(18) 0.06166(7) 0.0548(5) Uani 1 1 d .
H22A H 0.7277 0.0590 0.0412 0.082 Uiso 1 1 calc R
H22B H 0.5789 0.1474 0.0421 0.082 Uiso 1 1 calc R
H22C H 0.5815 0.0525 0.0806 0.082 Uiso 1 1 calc R
C23 C 0.4486(3) 0.42203(19) 0.11041(7) 0.0609(5) Uani 1 1 d .
H23A H 0.5330 0.4690 0.1272 0.073 Uiso 1 1 calc R
C24 C 0.3813(5) 0.4864(2) 0.06737(9) 0.0906(9) Uani 1 1 d .
H24A H 0.2894 0.4442 0.0521 0.109 Uiso 1 1 calc R
H24B H 0.4750 0.4943 0.0441 0.109 Uiso 1 1 calc R
C25 C 0.3112(4) 0.6007(2) 0.07969(10) 0.0879(8) Uani 1 1 d .
H25A H 0.1887 0.5946 0.0878 0.106 Uiso 1 1 calc R
H25B H 0.3718 0.6284 0.1079 0.106 Uiso 1 1 calc R
C26 C 0.3314(4) 0.6804(2) 0.03985(9) 0.0741(7) Uani 1 1 d .
C27 C 0.3508(5) 0.8691(2) 0.02053(12) 0.0956(9) Uani 1 1 d .
H27A H 0.3536 0.9390 0.0367 0.143 Uiso 1 1 calc R
H27B H 0.2522 0.8665 -0.0007 0.143 Uiso 1 1 calc R
H27C H 0.4558 0.8597 0.0022 0.143 Uiso 1 1 calc R
C28 C 0.3031(4) 0.3961(3) 0.14587(10) 0.0840(8) Uani 1 1 d .
H28A H 0.2472 0.4634 0.1555 0.126 Uiso 1 1 calc R
H28B H 0.3508 0.3602 0.1738 0.126 Uiso 1 1 calc R
H28C H 0.2196 0.3485 0.1307 0.126 Uiso 1 1 calc R
O5 O 0.3446(6) 0.6581(2) -0.00106(8) 0.1519(13) Uani 1 1 d .

loop_
_atom_site_aniso_label
_atom_site_aniso_U_11
_atom_site_aniso_U_22
_atom_site_aniso_U_33
_atom_site_aniso_U_23
_atom_site_aniso_U_13
_atom_site_aniso_U_12
O1 0.127(2) 0.1014(15) 0.1299(18) 0.0405(15) 0.0596(17) 0.0014(14)
O2 0.0478(8) 0.0840(11) 0.1300(15) -0.0186(11) 0.0255(10) -0.0101(8)
O3 0.0809(10) 0.1166(14) 0.0407(7) -0.0211(8) -0.0089(7) 0.0277(11)
O4 0.0777(12) 0.0824(11) 0.0954(12) 0.0037(10) 0.0396(10) -0.0045(10)
O6 0.1082(15) 0.0818(11) 0.0741(10) -0.0138(10) 0.0038(11) 0.0270(12)
C1 0.0631(12) 0.0944(16) 0.0350(9) 0.0099(10) 0.0075(9) 0.0165(13)
C2 0.0540(12) 0.0992(17) 0.0626(12) 0.0233(13) 0.0111(11) 0.0038(13)
C3 0.0785(16) 0.0869(16) 0.0587(13) 0.0212(13) 0.0114(12) -0.0048(15)
C4 0.0676(14) 0.0721(14) 0.0570(12) 0.0123(11) 0.0016(11) 0.0055(13)
C5 0.0494(10) 0.0715(13) 0.0467(10) 0.0003(10) -0.0001(9) 0.0078(10)
C6 0.0522(11) 0.0736(14) 0.0701(13) -0.0098(11) 0.0078(11) 0.0067(11)
C7 0.0413(10) 0.0696(12) 0.0624(11) -0.0119(10) 0.0107(9) -0.0002(10)
C8 0.0405(9) 0.0654(12) 0.0506(10) -0.0147(10) -0.0004(8) -0.0046(9)
C9 0.0409(9) 0.0745(13) 0.0454(10) -0.0120(9) -0.0057(8) 0.0058(10)
C10 0.0501(11) 0.0836(14) 0.0446(10) -0.0014(10) -0.0077(9) 0.0152(11)
C11 0.0517(11) 0.0856(14) 0.0358(9) -0.0066(10) -0.0003(8) 0.0125(12)
C12 0.0448(10) 0.0756(13) 0.0416(9) -0.0040(9) 0.0042(8) 0.0086(10)
C13 0.0444(10) 0.0646(12) 0.0428(10) -0.0093(9) -0.0015(8) 0.0008(9)
C14 0.0477(10) 0.0588(10) 0.0418(9) -0.0094(9) 0.0061(8) -0.0049(9)
C15 0.0655(14) 0.0637(12) 0.0562(11) -0.0119(10) 0.0151(11) -0.0090(12)
C16 0.0799(15) 0.0585(11) 0.0549(11) -0.0022(10) 0.0125(12) -0.0027(12)
C17 0.0589(11) 0.0598(11) 0.0456(9) -0.0077(9) -0.0006(9) -0.0020(10)
C18 0.112(3) 0.096(2) 0.099(2) 0.0233(18) -0.0131(19) 0.0277(19)
C19 0.0878(18) 0.0767(15) 0.0753(15) 0.0012(13) 0.0056(14) -0.0108(14)
C20 0.0819(17) 0.122(2) 0.0635(13) -0.0145(15) -0.0302(14) 0.0277(18)
C21 0.0597(13) 0.0744(14) 0.0598(12) -0.0223(11) -0.0055(10) 0.0030(12)
C22 0.0605(11) 0.0600(11) 0.0439(9) -0.0076(9) -0.0003(9) -0.0021(10)
C23 0.0654(13) 0.0639(12) 0.0533(11) -0.0072(10) -0.0008(10) 0.0044(11)
C24 0.121(2) 0.0910(18) 0.0599(13) -0.0014(13) 0.0002(16) 0.0418(18)
C25 0.099(2) 0.0897(17) 0.0752(15) 0.0039(14) 0.0111(15) 0.0319(17)
C26 0.0770(16) 0.0837(16) 0.0615(14) -0.0111(12) -0.0055(12) 0.0147(14)
C27 0.113(2) 0.0785(17) 0.096(2) -0.0108(16) 0.0090(19) 0.0036(18)
C28 0.0790(16) 0.0921(18) 0.0809(15) -0.0012(15) 0.0163(14) 0.0213(16)
O5 0.304(4) 0.0830(13) 0.0684(13) -0.0071(10) -0.004(2) 0.017(2)

loop_
_atom_type_symbol
_atom_type_description
_atom_type_scat_dispersion_real
_atom_type_scat_dispersion_imag
_atom_type_scat_source
C C 0.0181 0.0091 'International Tables Vol C Tables 4.2.6.8 and 6.1.1.4'
H H 0.0000 0.0000 'International Tables Vol C Tables 4.2.6.8 and 6.1.1.4'
N N 0.0311 0.0180 'International Tables Vol C Tables 4.2.6.8 and 6.1.1.4'
O O 0.0492 0.0322 'International Tables Vol C Tables 4.2.6.8 and 6.1.1.4'

loop_
_geom_angle_atom_site_label_1
_geom_angle_atom_site_label_2
_geom_angle_atom_site_label_3
_geom_angle
C7 O2 H2A 109.5
C11 O3 H3A 109.5
C26 O6 C27 118.4(2)
C2 C1 C10 111.42(19)
C2 C1 C11 125.66(18)
C10 C1 C11 88.73(17)
C2 C1 H1A 109.6
C10 C1 H1A 109.6
C11 C1 H1A 109.6
C1 C2 C3 109.6(2)
C1 C2 H2B 109.8
C3 C2 H2B 109.8
C1 C2 H2C 109.8
C3 C2 H2C 109.8
H2B C2 H2C 108.2
O1 C3 C2 121.4(2)
O1 C3 C4 119.6(3)
C2 C3 C4 118.9(2)
C18 C4 C3 111.2(2)
C18 C4 C5 116.5(2)
C3 C4 C5 105.3(2)
C18 C4 C19 107.6(2)
C3 C4 C19 106.5(2)
C5 C4 C19 109.21(18)
C6 C5 C10 107.75(19)
C6 C5 C4 123.73(19)
C10 C5 C4 113.78(18)
C6 C5 H5A 102.9
C10 C5 H5A 102.9
C4 C5 H5A 102.9
C5 C6 C7 108.26(18)
C5 C6 H6A 110.0
C7 C6 H6A 110.0
C5 C6 H6B 110.0
C7 C6 H6B 110.0
H6A C6 H6B 108.4
O2 C7 C8 112.00(17)
O2 C7 C6 108.72(18)
C8 C7 C6 113.56(17)
O2 C7 H7A 107.4
C8 C7 H7A 107.4
C6 C7 H7A 107.4
C9 C8 C14 117.33(17)
C9 C8 C7 118.3(2)
C14 C8 C7 121.99(17)
C8 C9 C10 125.0(2)
C8 C9 C11 127.64(19)
C10 C9 C11 94.78(17)
C9 C10 C5 104.00(16)
C9 C10 C20 117.5(2)
C5 C10 C20 117.51(19)
C9 C10 C1 87.58(17)
C5 C10 C1 111.44(18)
C20 C10 C1 114.67(18)
O3 C11 C9 108.54(17)
O3 C11 C12 111.40(18)
C9 C11 C12 113.69(16)
O3 C11 C1 107.38(16)
C9 C11 C1 85.74(16)
C12 C11 C1 126.76(19)
C11 C12 C13 108.80(16)
C11 C12 H12A 109.9
C13 C12 H12A 109.9
C11 C12 H12B 109.9
C13 C12 H12B 109.9
H12A C12 H12B 108.3
C12 C13 C21 110.77(16)
C12 C13 C17 119.49(17)
C21 C13 C17 107.60(18)
C12 C13 C14 108.37(16)
C21 C13 C14 109.29(16)
C17 C13 C14 100.62(14)
C15 C14 C8 121.14(17)
C15 C14 C22 103.76(16)
C8 C14 C22 106.72(16)
C15 C14 C13 100.36(16)
C8 C14 C13 112.62(15)
C22 C14 C13 111.95(16)
O4 C15 C14 126.5(2)
O4 C15 C16 126.0(2)
C14 C15 C16 107.45(18)
C15 C16 C17 106.85(18)
C15 C16 H16A 110.4
C17 C16 H16A 110.4
C15 C16 H16B 110.4
C17 C16 H16B 110.4
H16A C16 H16B 108.6
C23 C17 C16 112.99(18)
C23 C17 C13 118.99(16)
C16 C17 C13 101.59(17)
C23 C17 H17A 107.6
C16 C17 H17A 107.6
C13 C17 H17A 107.6
C4 C18 H18A 109.5
C4 C18 H18B 109.5
H18A C18 H18B 109.5
C4 C18 H18C 109.5
H18A C18 H18C 109.5
H18B C18 H18C 109.5
C4 C19 H19A 109.5
C4 C19 H19B 109.5
H19A C19 H19B 109.5
C4 C19 H19C 109.5
H19A C19 H19C 109.5
H19B C19 H19C 109.5
C10 C20 H20A 109.5
C10 C20 H20B 109.5
H20A C20 H20B 109.5
C10 C20 H20C 109.5
H20A C20 H20C 109.5
H20B C20 H20C 109.5
C13 C21 H21A 109.5
C13 C21 H21B 109.5
H21A C21 H21B 109.5
C13 C21 H21C 109.5
H21A C21 H21C 109.5
H21B C21 H21C 109.5
C14 C22 H22A 109.5
C14 C22 H22B 109.5
H22A C22 H22B 109.5
C14 C22 H22C 109.5
H22A C22 H22C 109.5
H22B C22 H22C 109.5
C24 C23 C28 111.3(2)
C24 C23 C17 109.64(17)
C28 C23 C17 113.4(2)
C24 C23 H23A 107.4
C28 C23 H23A 107.4
C17 C23 H23A 107.4
C23 C24 C25 114.4(2)
C23 C24 H24A 108.7
C25 C24 H24A 108.7
C23 C24 H24B 108.7
C25 C24 H24B 108.7
H24A C24 H24B 107.6
C26 C25 C24 113.0(2)
C26 C25 H25A 109.0
C24 C25 H25A 109.0
C26 C25 H25B 109.0
C24 C25 H25B 109.0
H25A C25 H25B 107.8
O5 C26 O6 122.0(3)
O5 C26 C25 125.6(3)
O6 C26 C25 112.3(2)
O6 C27 H27A 109.5
O6 C27 H27B 109.5
H27A C27 H27B 109.5
O6 C27 H27C 109.5
H27A C27 H27C 109.5
H27B C27 H27C 109.5
C23 C28 H28A 109.5
C23 C28 H28B 109.5
H28A C28 H28B 109.5
C23 C28 H28C 109.5
H28A C28 H28C 109.5
H28B C28 H28C 109.5

loop_
_geom_bond_atom_site_label_1
_geom_bond_atom_site_label_2
_geom_bond_distance
O1 C3 1.210(3)
O2 C7 1.425(3)
O2 H2A 0.8200
O3 C11 1.433(3)
O3 H3A 0.8200
O4 C15 1.220(3)
O6 C26 1.317(3)
O6 C27 1.424(4)
C1 C2 1.523(4)
C1 C10 1.566(3)
C1 C11 1.606(4)
C1 H1A 0.9800
C2 C3 1.528(4)
C2 H2B 0.9700
C2 H2C 0.9700
C3 C4 1.532(4)
C4 C18 1.528(4)
C4 C5 1.537(3)
C4 C19 1.539(4)
C5 C6 1.522(3)
C5 C10 1.532(3)
C5 H5A 0.9800
C6 C7 1.537(3)
C6 H6A 0.9700
C6 H6B 0.9700
C7 C8 1.523(3)
C7 H7A 0.9800
C8 C9 1.332(3)
C8 C14 1.502(3)
C9 C10 1.501(3)
C9 C11 1.513(3)
C10 C20 1.537(3)
C11 C12 1.531(3)
C12 C13 1.545(3)
C12 H12A 0.9700
C12 H12B 0.9700
C13 C21 1.546(3)
C13 C17 1.571(3)
C13 C14 1.575(3)
C14 C15 1.499(3)
C14 C22 1.564(3)
C15 C16 1.504(4)
C16 C17 1.556(3)
C16 H16A 0.9700
C16 H16B 0.9700
C17 C23 1.534(3)
C17 H17A 0.9800
C18 H18A 0.9600
C18 H18B 0.9600
C18 H18C 0.9600
C19 H19A 0.9600
C19 H19B 0.9600
C19 H19C 0.9600
C20 H20A 0.9600
C20 H20B 0.9600
C20 H20C 0.9600
C21 H21A 0.9600
C21 H21B 0.9600
C21 H21C 0.9600
C22 H22A 0.9600
C22 H22B 0.9600
C22 H22C 0.9600
C23 C24 1.516(3)
C23 C28 1.521(3)
C23 H23A 0.9800
C24 C25 1.526(4)
C24 H24A 0.9700
C24 H24B 0.9700
C25 C26 1.475(4)
C25 H25A 0.9700
C25 H25B 0.9700
C26 O5 1.170(3)
C27 H27A 0.9600
C27 H27B 0.9600
C27 H27C 0.9600
C28 H28A 0.9600
C28 H28B 0.9600
C28 H28C 0.9600

loop_
_geom_hbond_atom_site_label_D
_geom_hbond_atom_site_label_H
_geom_hbond_atom_site_label_A
_geom_hbond_distance_DH
_geom_hbond_distance_HA
_geom_hbond_distance_DA
_geom_hbond_angle_DHA
_geom_hbond_site_symmetry_A
O2 H2A O4 0.82 2.36 3.071(3) 146.1 .
O3 H3A O1 0.82 1.99 2.809(3) 175.7 3_655
